data_1507399
loop_
_publ_author_name
'Duong, Hieu M.'
'Bendikov, Michael'
'Steiger, Daniel'
'Zhang, Qichun'
'Sonmez, Gursel'
'Yamada, Jeffrey'
'Wudl, Fred'

_publ_section_title
;
 Efficient synthesis of a novel, twisted and stable, electroluminescent
 &quot;twistacene&quot;.
;
_journal_issue 23
_journal_name_full 'Organic letters'
_journal_page_first 4433
_journal_page_last 4436
_journal_paper_doi 10.1021/ol035751v
_journal_volume 5
_journal_year 2003
_chemical_formula_moiety 'C66 H38, 2(C4 H8 O)'
_chemical_formula_sum 'C74 H54 O2'
_chemical_formula_weight 975.17
_chemical_name_systematic
; 
 ? 
;
_space_group_IT_number 14
_symmetry_cell_setting monoclinic
_symmetry_space_group_name_Hall '-P 2yn'
_symmetry_space_group_name_H-M 'P 1 21/n 1'
_atom_sites_solution_hydrogens geom
_atom_sites_solution_primary direct
_atom_sites_solution_secondary difmap
_audit_creation_method SHELXL-97
_cell_angle_alpha 90.00
_cell_angle_beta 110.845(4)
_cell_angle_gamma 90.00
_cell_formula_units_Z 2
_cell_length_a 13.153(2)
_cell_length_b 15.005(3)
_cell_length_c 14.196(3)
_cell_measurement_temperature 293(2)
_cell_volume 2618.4(9)
_computing_cell_refinement 'Bruker SMART'
_computing_data_collection 'Bruker SMART'
_computing_data_reduction 'Bruker SAINT'
_computing_molecular_graphics 'Bruker SHELXTL'
_computing_publication_material 'Bruker SHELXTL'
_computing_structure_refinement 'SHELXL-97 (Sheldrick, 1997)'
_computing_structure_solution 'SHELXS-97 (Sheldrick, 1990)'
_diffrn_ambient_temperature 293(2)
_diffrn_measured_fraction_theta_full 0.997
_diffrn_measured_fraction_theta_max 0.997
_diffrn_measurement_device_type 'CCD area detector'
_diffrn_measurement_method 'phi and omega scans'
_diffrn_radiation_monochromator graphite
_diffrn_radiation_source 'fine-focus sealed tube'
_diffrn_radiation_type MoK\a
_diffrn_radiation_wavelength 0.71073
_diffrn_reflns_av_R_equivalents 0.1525
_diffrn_reflns_av_sigmaI/netI 0.2298
_diffrn_reflns_limit_h_max 14
_diffrn_reflns_limit_h_min -14
_diffrn_reflns_limit_k_max 16
_diffrn_reflns_limit_k_min -8
_diffrn_reflns_limit_l_max 15
_diffrn_reflns_limit_l_min -15
_diffrn_reflns_number 11706
_diffrn_reflns_theta_full 23.28
_diffrn_reflns_theta_max 23.28
_diffrn_reflns_theta_min 1.81
_diffrn_standards_decay_% 0
_exptl_absorpt_coefficient_mu 0.073
_exptl_absorpt_correction_T_max 1.0000
_exptl_absorpt_correction_T_min 0.9492
_exptl_absorpt_correction_type multi-scan
_exptl_absorpt_process_details 'Sadabs (Bruker)'
_exptl_crystal_colour red
_exptl_crystal_density_diffrn 1.237
_exptl_crystal_density_meas 0
_exptl_crystal_density_method 'not measured'
_exptl_crystal_description block
_exptl_crystal_F_000 1028
_exptl_crystal_size_max 0.15
_exptl_crystal_size_mid 0.08
_exptl_crystal_size_min 0.08
_refine_diff_density_max 0.402
_refine_diff_density_min -0.423
_refine_diff_density_rms 0.089
_refine_ls_extinction_coef 0.016(3)
_refine_ls_extinction_expression Fc^*^=kFc[1+0.001xFc^2^\l^3^/sin(2\q)]^-1/4^
_refine_ls_extinction_method SHELXL
_refine_ls_goodness_of_fit_ref 0.992
_refine_ls_hydrogen_treatment mixed
_refine_ls_matrix_type full
_refine_ls_number_parameters 328
_refine_ls_number_reflns 3761
_refine_ls_number_restraints 17
_refine_ls_restrained_S_all 1.006
_refine_ls_R_factor_all 0.2848
_refine_ls_R_factor_gt 0.1020
_refine_ls_shift/su_max 0.035
_refine_ls_shift/su_mean 0.013
_refine_ls_structure_factor_coef Fsqd
_refine_ls_weighting_details 'calc w=1/[\s^2^(Fo^2^)+(0.1543P)^2^+4.5288P] where P=(Fo^2^+2Fc^2^)/3'
_refine_ls_weighting_scheme calc
_refine_ls_wR_factor_gt 0.2564
_refine_ls_wR_factor_ref 0.3759
_reflns_number_gt 1190
_reflns_number_total 3761
_reflns_threshold_expression >2sigma(I)
_cod_data_source_file ol035751vsi20030911_055822.cif
_cod_data_source_block wd500ms
_cod_depositor_comments
;
The following automatic conversions were performed:

'_symmetry_cell_setting' value 'Monoclinic' changed to 'monoclinic'
according to /home/saulius/struct/CIF-dictionaries/cif_core.dic
dictionary named 'cif_core.dic' version 2.4.1 from 2010-06-29.

Automatic conversion script
Id: cif_fix_values 1715 2011-07-08 13:25:40Z adriana 
;
_cod_original_cell_volume 2618.3(9)
_cod_original_sg_symbol_H-M P2(1)/n
_cod_database_code 1507399

loop_
_symmetry_equiv_pos_as_xyz
'x, y, z'
'-x+1/2, y+1/2, -z+1/2'
'-x, -y, -z'
'x-1/2, -y-1/2, z-1/2'

loop_
_atom_site_label
_atom_site_type_symbol
_atom_site_fract_x
_atom_site_fract_y
_atom_site_fract_z
_atom_site_U_iso_or_equiv
_atom_site_adp_type
_atom_site_occupancy
_atom_site_symmetry_multiplicity
_atom_site_calc_flag
_atom_site_refinement_flags
_atom_site_disorder_assembly
_atom_site_disorder_group
C1 C 0.5832(7) 0.1742(6) 0.5640(7) 0.049(2) Uani 1 1 d . . .
C2 C 0.6084(7) 0.1985(6) 0.6636(7) 0.050(3) Uani 1 1 d . . .
C3 C 0.6257(7) 0.2924(7) 0.6998(8) 0.053(3) Uani 1 1 d . . .
C4 C 0.5861(8) 0.3656(7) 0.6353(8) 0.063(3) Uani 1 1 d . . .
H4 H 0.5465 0.3560 0.5674 0.075 Uiso 1 1 calc R . .
C5 C 0.6054(9) 0.4518(7) 0.6720(9) 0.070(3) Uani 1 1 d . . .
H5 H 0.5791 0.4992 0.6277 0.084 Uiso 1 1 calc R . .
C6 C 0.6610(9) 0.4690(7) 0.7699(10) 0.075(3) Uani 1 1 d . . .
H6 H 0.6756 0.5277 0.7917 0.090 Uiso 1 1 calc R . .
C7 C 0.6963(8) 0.4006(7) 0.8379(9) 0.064(3) Uani 1 1 d . . .
C8 C 0.6752(7) 0.3097(7) 0.8037(8) 0.053(3) Uani 1 1 d . . .
C9 C 0.7536(9) 0.4150(9) 0.9444(10) 0.087(4) Uani 1 1 d . . .
H9 H 0.7672 0.4731 0.9683 0.105 Uiso 1 1 calc R . .
C10 C 0.7882(9) 0.3468(9) 1.0105(9) 0.077(4) Uani 1 1 d . . .
H10 H 0.8267 0.3593 1.0780 0.092 Uiso 1 1 calc R . .
C11 C 0.7671(8) 0.2566(8) 0.9792(9) 0.066(3) Uani 1 1 d . . .
C12 C 0.8065(8) 0.1865(9) 1.0449(8) 0.072(3) Uani 1 1 d . . .
H12 H 0.8478 0.1984 1.1119 0.086 Uiso 1 1 calc R . .
C13 C 0.7865(8) 0.1006(8) 1.0140(8) 0.073(3) Uani 1 1 d . . .
H13 H 0.8147 0.0542 1.0592 0.088 Uiso 1 1 calc R . .
C14 C 0.7231(7) 0.0821(7) 0.9136(7) 0.062(3) Uani 1 1 d . . .
H14 H 0.7102 0.0231 0.8928 0.074 Uiso 1 1 calc R . .
C15 C 0.6787(8) 0.1501(7) 0.8439(7) 0.056(3) Uani 1 1 d . . .
C16 C 0.7062(7) 0.2391(7) 0.8754(8) 0.055(3) Uani 1 1 d . . .
C17 C 0.6130(7) 0.1305(6) 0.7367(7) 0.045(2) Uani 1 1 d . . .
C18 C 0.5598(7) 0.0505(6) 0.7066(6) 0.048(2) Uani 1 1 d . . .
C19 C 0.5245(7) 0.0265(6) 0.6018(7) 0.046(2) Uani 1 1 d . . .
C20 C 0.5470(7) 0.0853(6) 0.5318(7) 0.044(2) Uani 1 1 d . . .
C21 C 0.5276(7) -0.0073(6) 0.7757(7) 0.047(2) Uani 1 1 d . . .
C22 C 0.4556(8) 0.0245(7) 0.8175(7) 0.063(3) Uani 1 1 d . . .
H22 H 0.4297 0.0825 0.8034 0.076 Uiso 1 1 calc R . .
C23 C 0.4205(10) -0.0274(9) 0.8800(9) 0.080(3) Uani 1 1 d . . .
H23 H 0.3739 -0.0029 0.9093 0.096 Uiso 1 1 calc R . .
C24 C 0.4529(10) -0.1141(9) 0.8996(9) 0.083(4) Uani 1 1 d . . .
H24 H 0.4267 -0.1494 0.9398 0.099 Uiso 1 1 calc R . .
C25 C 0.5234(9) -0.1472(7) 0.8595(7) 0.071(3) Uani 1 1 d . . .
H25 H 0.5466 -0.2060 0.8733 0.085 Uiso 1 1 calc R . .
C26 C 0.5634(8) -0.0957(6) 0.7969(7) 0.058(3) Uani 1 1 d . . .
H26 H 0.6126 -0.1198 0.7703 0.070 Uiso 1 1 calc R . .
C27 C 0.5926(9) 0.2370(6) 0.4862(8) 0.056(3) Uani 1 1 d . . .
C28 C 0.5026(9) 0.2610(6) 0.4022(7) 0.061(3) Uani 1 1 d . . .
H28 H 0.4348 0.2367 0.3932 0.073 Uiso 1 1 calc R . .
C29 C 0.5134(13) 0.3211(8) 0.3318(9) 0.090(4) Uani 1 1 d . . .
H29 H 0.4527 0.3386 0.2774 0.107 Uiso 1 1 calc R . .
C30 C 0.6141(19) 0.3543(9) 0.3433(13) 0.114(6) Uani 1 1 d . . .
H30 H 0.6214 0.3933 0.2953 0.137 Uiso 1 1 calc R . .
C31 C 0.7038(15) 0.3311(9) 0.4238(13) 0.113(5) Uani 1 1 d . . .
H31 H 0.7717 0.3550 0.4321 0.136 Uiso 1 1 calc R . .
C32 C 0.6914(9) 0.2715(7) 0.4924(9) 0.072(3) Uani 1 1 d . . .
H32 H 0.7531 0.2536 0.5457 0.086 Uiso 1 1 calc R . .
C33 C 0.4747(7) -0.0563(6) 0.5670(7) 0.050(3) Uani 1 1 d . . .
H33 H 0.4556 -0.0927 0.6111 0.060 Uiso 1 1 calc R . .
O1A O 0.7015(16) 0.665(2) 0.1840(16) 0.25(3) Uiso 0.37(3) 1 d PDU A 1
C2A C 0.7063(19) 0.592(2) 0.1179(17) 0.108(16) Uiso 0.37(3) 1 d PDU A 1
H2A1 H 0.7738 0.5932 0.1049 0.050 Uiso 0.37(3) 1 calc PR A 1
H2A2 H 0.7009 0.5345 0.1481 0.050 Uiso 0.37(3) 1 calc PR A 1
O1B O 0.632(2) 0.5957(15) 0.1945(10) 0.248(15) Uiso 0.63(3) 1 d PDU A 2
C2B C 0.648(3) 0.5465(17) 0.1140(17) 0.26(2) Uiso 0.63(3) 1 d PDU A 2
H2A3 H 0.6049 0.4924 0.1001 0.050 Uiso 0.63(3) 1 calc PR A 2
H2A4 H 0.7241 0.5304 0.1320 0.050 Uiso 0.63(3) 1 calc PR A 2
C3A C 0.6139(15) 0.6051(12) 0.0255(10) 0.221(10) Uiso 1 1 d DU . .
H3A1 H 0.6382 0.6277 -0.0270 0.050 Uiso 0.37(3) 1 calc PR A 1
H3A2 H 0.5762 0.5491 0.0027 0.050 Uiso 0.37(3) 1 calc PR A 1
H3A3 H 0.6573 0.6356 -0.0073 0.050 Uiso 0.63(3) 1 d PR A 2
H3A4 H 0.5697 0.5604 -0.0204 0.050 Uiso 0.63(3) 1 d PR A 2
C4A C 0.5427(12) 0.6678(11) 0.0457(11) 0.214(9) Uiso 1 1 d DU A .
H4A1 H 0.4691 0.6444 0.0239 0.050 Uiso 1 1 calc R . .
H4A2 H 0.5419 0.7233 0.0104 0.050 Uiso 1 1 calc R . .
C5A C 0.5839(16) 0.6819(12) 0.1526(12) 0.242(11) Uiso 1 1 d DU . .
H5A1 H 0.5503 0.6411 0.1858 0.050 Uiso 0.37(3) 1 calc PR A 1
H5A2 H 0.5702 0.7426 0.1686 0.050 Uiso 0.37(3) 1 calc PR A 1
H5A3 H 0.5308 0.6993 0.1822 0.050 Uiso 0.63(3) 1 d PR A 2
H5A4 H 0.6397 0.7275 0.1667 0.050 Uiso 0.63(3) 1 d PR A 2

loop_
_atom_site_aniso_label
_atom_site_aniso_U_11
_atom_site_aniso_U_22
_atom_site_aniso_U_33
_atom_site_aniso_U_23
_atom_site_aniso_U_13
_atom_site_aniso_U_12
C1 0.056(6) 0.039(6) 0.050(6) 0.001(5) 0.017(5) -0.001(5)
C2 0.053(6) 0.041(6) 0.053(6) -0.012(5) 0.017(5) -0.005(5)
C3 0.047(6) 0.052(7) 0.062(7) -0.008(6) 0.020(5) 0.000(5)
C4 0.062(7) 0.053(7) 0.073(8) -0.006(6) 0.024(6) -0.004(6)
C5 0.080(8) 0.047(7) 0.082(9) -0.017(6) 0.027(7) -0.006(6)
C6 0.087(9) 0.040(7) 0.105(11) -0.016(8) 0.041(8) -0.012(6)
C7 0.060(7) 0.059(8) 0.078(8) -0.027(7) 0.030(7) -0.018(6)
C8 0.047(6) 0.049(7) 0.066(7) -0.013(6) 0.023(6) -0.008(5)
C9 0.079(9) 0.092(11) 0.096(10) -0.049(9) 0.037(8) -0.038(8)
C10 0.068(8) 0.091(10) 0.064(8) -0.027(8) 0.015(7) -0.029(7)
C11 0.047(7) 0.082(9) 0.066(8) -0.031(7) 0.016(6) -0.023(6)
C12 0.057(7) 0.093(10) 0.055(7) -0.009(8) 0.008(6) -0.013(7)
C13 0.070(8) 0.087(9) 0.057(8) -0.004(7) 0.016(6) -0.007(7)
C14 0.054(7) 0.076(8) 0.052(7) -0.009(6) 0.014(6) 0.002(6)
C15 0.054(7) 0.067(8) 0.048(7) -0.003(6) 0.019(5) -0.006(6)
C16 0.041(6) 0.065(8) 0.061(7) -0.013(6) 0.020(5) -0.011(6)
C17 0.055(6) 0.040(6) 0.037(6) -0.002(5) 0.011(5) -0.001(5)
C18 0.053(6) 0.048(6) 0.038(6) -0.008(5) 0.011(5) -0.001(5)
C19 0.044(6) 0.043(6) 0.048(6) 0.002(5) 0.011(5) -0.002(5)
C20 0.053(6) 0.033(5) 0.044(6) 0.000(5) 0.016(5) -0.002(5)
C21 0.049(6) 0.046(6) 0.045(6) -0.002(5) 0.016(5) -0.006(5)
C22 0.076(8) 0.048(7) 0.068(7) 0.003(6) 0.030(6) -0.004(6)
C23 0.097(9) 0.077(9) 0.076(8) -0.002(7) 0.042(7) -0.005(8)
C24 0.094(10) 0.086(10) 0.079(9) 0.016(8) 0.046(8) 0.004(8)
C25 0.096(9) 0.053(7) 0.062(7) 0.015(6) 0.025(7) -0.007(7)
C26 0.068(7) 0.052(7) 0.056(6) 0.007(6) 0.022(6) 0.002(6)
C27 0.068(7) 0.040(6) 0.064(7) 0.001(5) 0.028(6) 0.005(6)
C28 0.075(8) 0.043(6) 0.058(7) 0.000(6) 0.016(6) 0.000(6)
C29 0.133(13) 0.053(8) 0.081(9) 0.018(7) 0.035(9) 0.021(8)
C30 0.21(2) 0.061(10) 0.103(13) 0.021(9) 0.089(14) 0.002(12)
C31 0.154(15) 0.072(10) 0.134(13) 0.006(10) 0.077(13) -0.043(10)
C32 0.075(8) 0.057(7) 0.092(9) 0.000(7) 0.040(7) -0.010(6)
C33 0.057(6) 0.038(6) 0.055(7) -0.002(5) 0.020(5) -0.006(5)

loop_
_atom_type_symbol
_atom_type_description
_atom_type_scat_dispersion_real
_atom_type_scat_dispersion_imag
_atom_type_scat_source
C C 0.0033 0.0016 'International Tables Vol C Tables 4.2.6.8 and 6.1.1.4'
H H 0.0000 0.0000 'International Tables Vol C Tables 4.2.6.8 and 6.1.1.4'
O O 0.0106 0.0060 'International Tables Vol C Tables 4.2.6.8 and 6.1.1.4'

loop_
_geom_angle_atom_site_label_1
_geom_angle_atom_site_label_2
_geom_angle_atom_site_label_3
_geom_angle
_geom_angle_site_symmetry_1
C2 C1 C20 120.2(9) .
C2 C1 C27 122.6(9) .
C20 C1 C27 117.2(8) .
C1 C2 C17 118.9(8) .
C1 C2 C3 123.7(9) .
C17 C2 C3 117.3(8) .
C4 C3 C8 117.6(9) .
C4 C3 C2 122.6(9) .
C8 C3 C2 119.5(9) .
C5 C4 C3 120.7(10) .
C5 C4 H4 119.7 .
C3 C4 H4 119.7 .
C6 C5 C4 121.8(11) .
C6 C5 H5 119.1 .
C4 C5 H5 119.1 .
C5 C6 C7 120.5(10) .
C5 C6 H6 119.8 .
C7 C6 H6 119.8 .
C6 C7 C8 119.7(10) .
C6 C7 C9 123.0(11) .
C8 C7 C9 117.3(11) .
C3 C8 C16 121.2(9) .
C3 C8 C7 119.3(10) .
C16 C8 C7 119.5(10) .
C10 C9 C7 122.3(11) .
C10 C9 H9 118.9 .
C7 C9 H9 118.9 .
C9 C10 C11 121.6(11) .
C9 C10 H10 119.2 .
C11 C10 H10 119.2 .
C12 C11 C10 122.1(11) .
C12 C11 C16 119.7(10) .
C10 C11 C16 118.2(12) .
C13 C12 C11 121.6(10) .
C13 C12 H12 119.2 .
C11 C12 H12 119.2 .
C12 C13 C14 119.6(11) .
C12 C13 H13 120.2 .
C14 C13 H13 120.2 .
C13 C14 C15 121.6(10) .
C13 C14 H14 119.2 .
C15 C14 H14 119.2 .
C14 C15 C16 118.0(9) .
C14 C15 C17 121.6(9) .
C16 C15 C17 120.0(9) .
C15 C16 C8 120.0(9) .
C15 C16 C11 119.1(10) .
C8 C16 C11 120.8(10) .
C18 C17 C2 120.4(8) .
C18 C17 C15 122.3(9) .
C2 C17 C15 117.2(8) .
C17 C18 C19 118.6(8) .
C17 C18 C21 122.6(8) .
C19 C18 C21 118.5(8) .
C33 C19 C20 118.9(8) .
C33 C19 C18 121.4(9) .
C20 C19 C18 119.5(8) .
C33 C20 C19 119.0(8) 3_656
C33 C20 C1 122.4(8) 3_656
C19 C20 C1 118.4(8) .
C22 C21 C26 117.9(9) .
C22 C21 C18 119.2(9) .
C26 C21 C18 122.8(9) .
C21 C22 C23 121.6(10) .
C21 C22 H22 119.2 .
C23 C22 H22 119.2 .
C24 C23 C22 121.2(12) .
C24 C23 H23 119.4 .
C22 C23 H23 119.4 .
C25 C24 C23 118.5(12) .
C25 C24 H24 120.8 .
C23 C24 H24 120.7 .
C24 C25 C26 122.1(11) .
C24 C25 H25 119.0 .
C26 C25 H25 119.0 .
C21 C26 C25 118.7(10) .
C21 C26 H26 120.7 .
C25 C26 H26 120.7 .
C32 C27 C28 116.9(10) .
C32 C27 C1 121.1(10) .
C28 C27 C1 121.9(10) .
C29 C28 C27 120.6(11) .
C29 C28 H28 119.7 .
C27 C28 H28 119.7 .
C30 C29 C28 119.5(13) .
C30 C29 H29 120.2 .
C28 C29 H29 120.2 .
C31 C30 C29 121.2(14) .
C31 C30 H30 119.4 .
C29 C30 H30 119.4 .
C30 C31 C32 118.3(14) .
C30 C31 H31 120.8 .
C32 C31 H31 120.8 .
C27 C32 C31 123.3(13) .
C27 C32 H32 118.4 .
C31 C32 H32 118.4 .
C20 C33 C19 121.9(9) 3_656
C20 C33 H33 119.0 3_656
C19 C33 H33 119.0 .
C2A O1A C5A 102.5(8) .
C2A O1A H5A4 129.3 .
C3A C2A O1A 105.2(7) .
C3A C2A H2A1 110.4 .
O1A C2A H2A1 110.5 .
C3A C2A H2A2 110.9 .
O1A C2A H2A2 111.0 .
H2A1 C2A H2A2 108.8 .
C2B O1B C5A 107.1(6) .
O1B C2B C3A 106.6(6) .
O1B C2B H2A3 111.2 .
C3A C2B H2A3 111.0 .
O1B C2B H2A4 109.6 .
C3A C2B H2A4 109.8 .
H2A3 C2B H2A4 108.6 .
C4A C3A C2A 108.0(5) .
C4A C3A C2B 104.3(7) .
C4A C3A H3A1 110.1 .
C2A C3A H3A1 110.4 .
C2B C3A H3A1 141.6 .
C4A C3A H3A2 110.1 .
C2A C3A H3A2 109.9 .
H3A1 C3A H3A2 108.4 .
C4A C3A H3A3 109.0 .
C2A C3A H3A3 93.0 .
C2B C3A H3A3 129.7 .
H3A2 C3A H3A3 124.8 .
C4A C3A H3A4 108.1 .
C2A C3A H3A4 128.2 .
C2B C3A H3A4 95.1 .
H3A3 C3A H3A4 108.6 .
C3A C4A C5A 106.4(14) .
C3A C4A H4A1 110.5 .
C5A C4A H4A1 110.3 .
C3A C4A H4A2 110.5 .
C5A C4A H4A2 110.5 .
H4A1 C4A H4A2 108.6 .
C4A C5A O1A 104.8(7) .
C4A C5A O1B 104.1(7) .
C4A C5A H5A1 110.9 .
O1A C5A H5A1 110.9 .
C4A C5A H5A2 110.8 .
O1A C5A H5A2 110.6 .
H5A1 C5A H5A2 108.8 .
C4A C5A H5A3 116.0 .
O1B C5A H5A3 109.5 .
C4A C5A H5A4 107.2 .
O1B C5A H5A4 110.6 .
H5A3 C5A H5A4 109.2 .

loop_
_geom_bond_atom_site_label_1
_geom_bond_atom_site_label_2
_geom_bond_distance
_geom_bond_site_symmetry_2
C1 C2 1.381(11) .
C1 C20 1.435(11) .
C1 C27 1.491(12) .
C2 C17 1.441(12) .
C2 C3 1.489(12) .
C3 C4 1.406(12) .
C3 C8 1.409(12) .
C4 C5 1.384(13) .
C4 H4 0.9300 .
C5 C6 1.346(13) .
C5 H5 0.9300 .
C6 C7 1.371(14) .
C6 H6 0.9300 .
C7 C8 1.441(13) .
C7 C9 1.446(14) .
C8 C16 1.425(13) .
C9 C10 1.353(15) .
C9 H9 0.9300 .
C10 C11 1.421(14) .
C10 H10 0.9300 .
C11 C12 1.378(14) .
C11 C16 1.429(13) .
C12 C13 1.357(14) .
C12 H12 0.9300 .
C13 C14 1.399(13) .
C13 H13 0.9300 .
C14 C15 1.397(12) .
C14 H14 0.9300 .
C15 C16 1.413(13) .
C15 C17 1.487(12) .
C17 C18 1.379(12) .
C18 C19 1.439(11) .
C18 C21 1.480(12) .
C19 C33 1.410(11) .
C19 C20 1.435(11) .
C20 C33 1.397(11) 3_656
C21 C22 1.370(12) .
C21 C26 1.403(12) .
C22 C23 1.377(13) .
C22 H22 0.9300 .
C23 C24 1.367(14) .
C23 H23 0.9300 .
C24 C25 1.345(14) .
C24 H24 0.9300 .
C25 C26 1.413(12) .
C25 H25 0.9300 .
C26 H26 0.9300 .
C27 C32 1.373(13) .
C27 C28 1.396(12) .
C28 C29 1.389(14) .
C28 H28 0.9300 .
C29 C30 1.369(18) .
C29 H29 0.9300 .
C30 C31 1.364(19) .
C30 H30 0.9300 .
C31 C32 1.373(15) .
C31 H31 0.9300 .
C32 H32 0.9300 .
C33 C20 1.397(11) 3_656
C33 H33 0.9300 .
O1A C2A 1.462(10) .
O1A C5A 1.472(10) .
O1A H5A4 1.2091 .
C2A C3A 1.451(9) .
C2A H2A1 0.9700 .
C2A H2A2 0.9700 .
O1B C2B 1.439(9) .
O1B C5A 1.470(9) .
C2B C3A 1.467(9) .
C2B H2A3 0.9700 .
C2B H2A4 0.9700 .
C3A C4A 1.43(3) .
C3A H3A1 0.9700 .
C3A H3A2 0.9700 .
C3A H3A3 0.9700 .
C3A H3A4 0.9700 .
C4A C5A 1.43(2) .
C4A H4A1 0.9700 .
C4A H4A2 0.9700 .
C5A H5A1 0.9700 .
C5A H5A2 0.9700 .
C5A H5A3 0.9700 .
C5A H5A4 0.9700 .

loop_
_geom_torsion_atom_site_label_1
_geom_torsion_atom_site_label_2
_geom_torsion_atom_site_label_3
_geom_torsion_atom_site_label_4
_geom_torsion
_geom_torsion_site_symmetry_4
C20 C1 C2 C17 8.9(13) .
C27 C1 C2 C17 -170.7(9) .
C20 C1 C2 C3 -167.8(8) .
C27 C1 C2 C3 12.7(14) .
C1 C2 C3 C4 20.4(14) .
C17 C2 C3 C4 -156.3(9) .
C1 C2 C3 C8 -165.4(9) .
C17 C2 C3 C8 17.9(13) .
C8 C3 C4 C5 6.5(14) .
C2 C3 C4 C5 -179.2(9) .
C3 C4 C5 C6 -0.9(16) .
C4 C5 C6 C7 -3.1(17) .
C5 C6 C7 C8 1.1(16) .
C5 C6 C7 C9 -178.2(10) .
C4 C3 C8 C16 172.7(8) .
C2 C3 C8 C16 -1.8(13) .
C4 C3 C8 C7 -8.3(13) .
C2 C3 C8 C7 177.2(8) .
C6 C7 C8 C3 4.7(14) .
C9 C7 C8 C3 -176.0(9) .
C6 C7 C8 C16 -176.3(9) .
C9 C7 C8 C16 3.0(13) .
C6 C7 C9 C10 -179.8(11) .
C8 C7 C9 C10 0.9(16) .
C7 C9 C10 C11 -2.0(18) .
C9 C10 C11 C12 176.7(11) .
C9 C10 C11 C16 -1.0(16) .
C10 C11 C12 C13 -179.5(10) .
C16 C11 C12 C13 -1.8(16) .
C11 C12 C13 C14 -0.9(17) .
C12 C13 C14 C15 -0.6(16) .
C13 C14 C15 C16 4.7(14) .
C13 C14 C15 C17 178.8(9) .
C14 C15 C16 C8 171.5(8) .
C17 C15 C16 C8 -2.7(13) .
C14 C15 C16 C11 -7.3(13) .
C17 C15 C16 C11 178.5(8) .
C3 C8 C16 C15 -5.8(14) .
C7 C8 C16 C15 175.2(9) .
C3 C8 C16 C11 173.0(8) .
C7 C8 C16 C11 -6.0(13) .
C12 C11 C16 C15 6.0(14) .
C10 C11 C16 C15 -176.2(10) .
C12 C11 C16 C8 -172.8(9) .
C10 C11 C16 C8 5.0(14) .
C1 C2 C17 C18 -21.4(13) .
C3 C2 C17 C18 155.5(8) .
C1 C2 C17 C15 157.4(8) .
C3 C2 C17 C15 -25.7(12) .
C14 C15 C17 C18 23.6(14) .
C16 C15 C17 C18 -162.4(9) .
C14 C15 C17 C2 -155.2(9) .
C16 C15 C17 C2 18.7(13) .
C2 C17 C18 C19 16.2(13) .
C15 C17 C18 C19 -162.7(8) .
C2 C17 C18 C21 -157.4(9) .
C15 C17 C18 C21 23.8(14) .
C17 C18 C19 C33 176.7(8) .
C21 C18 C19 C33 -9.4(13) .
C17 C18 C19 C20 1.0(12) .
C21 C18 C19 C20 174.9(8) .
C33 C19 C20 C33 -4.2(14) 3_656
C18 C19 C20 C33 171.7(8) 3_656
C33 C19 C20 C1 171.2(8) .
C18 C19 C20 C1 -13.0(12) .
C2 C1 C20 C33 -177.0(9) 3_656
C27 C1 C20 C33 2.6(13) 3_656
C2 C1 C20 C19 7.8(13) .
C27 C1 C20 C19 -172.6(8) .
C17 C18 C21 C22 61.8(13) .
C19 C18 C21 C22 -111.8(10) .
C17 C18 C21 C26 -121.4(10) .
C19 C18 C21 C26 65.0(12) .
C26 C21 C22 C23 1.2(15) .
C18 C21 C22 C23 178.1(9) .
C21 C22 C23 C24 -2.7(18) .
C22 C23 C24 C25 2.4(19) .
C23 C24 C25 C26 -0.9(18) .
C22 C21 C26 C25 0.3(14) .
C18 C21 C26 C25 -176.5(8) .
C24 C25 C26 C21 -0.4(16) .
C2 C1 C27 C32 63.6(13) .
C20 C1 C27 C32 -116.0(10) .
C2 C1 C27 C28 -118.7(11) .
C20 C1 C27 C28 61.7(12) .
C32 C27 C28 C29 -3.4(14) .
C1 C27 C28 C29 178.8(9) .
C27 C28 C29 C30 2.4(17) .
C28 C29 C30 C31 -1(2) .
C29 C30 C31 C32 2(2) .
C28 C27 C32 C31 3.7(16) .
C1 C27 C32 C31 -178.5(10) .
C30 C31 C32 C27 -3(2) .
C20 C19 C33 C20 4.3(14) 3_656
C18 C19 C33 C20 -171.4(8) 3_656
C5A O1A C2A C3A 31(3) .
C5A O1B C2B C3A 2(3) .
O1A C2A C3A C4A -15(3) .
O1A C2A C3A C2B -106(2) .
O1B C2B C3A C4A -22(3) .
O1B C2B C3A C2A 79(3) .
C2A C3A C4A C5A -8(2) .
C2B C3A C4A C5A 33.8(19) .
C3A C4A C5A O1A 27.8(18) .
C3A C4A C5A O1B -32.3(16) .
C2A O1A C5A C4A -36(2) .
C2A O1A C5A O1B 61.2(18) .
C2B O1B C5A C4A 18(3) .
C2B O1B C5A O1A -81(2) .
